data_4068449
loop_
_publ_author_name
'Kahn, Sarah L.'
'Breheney, Meghan K.'
'Martinak, Sarah L.'
'Fosbenner, Stephanie M.'
'Seibert, Ashley R.'
'Kassel, W. Scott'
'Dougherty, William G.'
'Nataro, Chip'

_publ_section_title
;
 Synthesis, Characterization, and Electrochemistry of Compounds Containing
 1-Diphenylphosphino-1&#x2032;-(di-tert-butylphosphino)ferrocene
 (dppdtbpf)
;
_journal_issue 7
_journal_name_full Organometallics
_journal_page_first 2119
_journal_paper_doi 10.1021/om800850c
_journal_volume 28
_journal_year 2009
_chemical_formula_sum 'C30 H36 Fe P2 S Se'
_chemical_formula_weight 625.40
_chemical_name_systematic
; 
 ? 
;
_space_group_IT_number 14
_symmetry_cell_setting monoclinic
_symmetry_space_group_name_Hall '-P 2yn'
_symmetry_space_group_name_H-M 'P 1 21/n 1'
_atom_sites_solution_hydrogens geom
_atom_sites_solution_primary direct
_atom_sites_solution_secondary difmap
_audit_creation_method SHELXL-97
_cell_angle_alpha 90.00
_cell_angle_beta 102.650(2)
_cell_angle_gamma 90.00
_cell_formula_units_Z 4
_cell_length_a 13.2042(7)
_cell_length_b 12.4223(6)
_cell_length_c 17.7166(10)
_cell_measurement_reflns_used 9992
_cell_measurement_temperature 100(2)
_cell_measurement_theta_max 67.97
_cell_measurement_theta_min 3.80
_cell_volume 2835.5(3)
_computing_cell_refinement 'Bruker SAINT'
_computing_data_collection 'Bruker APEX2'
_computing_data_reduction 'Bruker SAINT'
_computing_molecular_graphics 'Bruker SHELXTL'
_computing_publication_material 'Bruker SHELXTL'
_computing_structure_refinement 'SHELXL-97 (Sheldrick, 2008)'
_computing_structure_solution 'SHELXS-97 (Sheldrick, 2008)'
_diffrn_ambient_temperature 100(2)
_diffrn_measured_fraction_theta_full 0.969
_diffrn_measured_fraction_theta_max 0.963
_diffrn_measurement_device_type 'Bruker APEX-II CCD'
_diffrn_measurement_method '\f and \w scans'
_diffrn_radiation_monochromator graphite
_diffrn_radiation_source 'fine-focus sealed tube'
_diffrn_radiation_type CuK\a
_diffrn_radiation_wavelength 1.54178
_diffrn_reflns_av_R_equivalents 0.0268
_diffrn_reflns_av_sigmaI/netI 0.0289
_diffrn_reflns_limit_h_max 15
_diffrn_reflns_limit_h_min -15
_diffrn_reflns_limit_k_max 14
_diffrn_reflns_limit_k_min -14
_diffrn_reflns_limit_l_max 8
_diffrn_reflns_limit_l_min -21
_diffrn_reflns_number 14384
_diffrn_reflns_theta_full 67.00
_diffrn_reflns_theta_max 68.18
_diffrn_reflns_theta_min 4.38
_exptl_absorpt_coefficient_mu 7.611
_exptl_absorpt_correction_T_max 0.5166
_exptl_absorpt_correction_T_min 0.2423
_exptl_absorpt_correction_type multi-scan
_exptl_absorpt_process_details SADABS
_exptl_crystal_colour orange
_exptl_crystal_density_diffrn 1.465
_exptl_crystal_density_method 'not measured'
_exptl_crystal_description block
_exptl_crystal_F_000 1288
_exptl_crystal_size_max 0.26
_exptl_crystal_size_mid 0.18
_exptl_crystal_size_min 0.10
_refine_diff_density_max 1.045
_refine_diff_density_min -1.732
_refine_diff_density_rms 0.178
_refine_ls_extinction_method none
_refine_ls_goodness_of_fit_ref 1.077
_refine_ls_hydrogen_treatment constr
_refine_ls_matrix_type full
_refine_ls_number_parameters 322
_refine_ls_number_reflns 4985
_refine_ls_number_restraints 0
_refine_ls_restrained_S_all 1.077
_refine_ls_R_factor_all 0.0553
_refine_ls_R_factor_gt 0.0440
_refine_ls_shift/su_max 0.000
_refine_ls_shift/su_mean 0.000
_refine_ls_structure_factor_coef Fsqd
_refine_ls_weighting_details 'calc w=1/[\s^2^(Fo^2^)+(0.1454P)^2^+2.7843P] where P=(Fo^2^+2Fc^2^)/3'
_refine_ls_weighting_scheme calc
_refine_ls_wR_factor_gt 0.1391
_refine_ls_wR_factor_ref 0.1857
_reflns_number_gt 4589
_reflns_number_total 4985
_reflns_threshold_expression >2sigma(I)
_cod_data_source_file om800850c_si_002.cif
_cod_data_source_block chip008
_cod_depositor_comments
;
The following automatic conversions were performed:

'_symmetry_cell_setting' value 'Monoclinic' changed to 'monoclinic'
according to /home/saulius/struct/CIF-dictionaries/cif_core.dic
dictionary named 'cif_core.dic' version 2.4.2 from 2011-04-26.

Automatic conversion script
Id: cif_fix_values 1715 2011-07-08 13:25:40Z adriana 
;
_cod_original_sg_symbol_H-M P2(1)/n
_cod_database_code 4068449

loop_
_symmetry_equiv_pos_as_xyz
'x, y, z'
'-x+1/2, y+1/2, -z+1/2'
'-x, -y, -z'
'x-1/2, -y-1/2, z-1/2'

loop_
_atom_site_label
_atom_site_type_symbol
_atom_site_fract_x
_atom_site_fract_y
_atom_site_fract_z
_atom_site_U_iso_or_equiv
_atom_site_adp_type
_atom_site_occupancy
_atom_site_symmetry_multiplicity
_atom_site_calc_flag
_atom_site_refinement_flags
Fe1 Fe 0.44715(5) 0.88145(5) 0.18065(4) 0.0116(2) Uani 1 1 d .
P1 P 0.19721(7) 0.75862(8) 0.12086(6) 0.0130(3) Uani 1 1 d .
P2 P 0.70837(7) 0.90911(8) 0.18949(6) 0.0115(3) Uani 1 1 d .
S1 S 0.69293(7) 1.05138(7) 0.13931(5) 0.0155(3) Uani 1 1 d .
Se1 Se 0.25455(4) 0.60393(4) 0.15797(3) 0.0231(2) Uani 1 1 d .
C1 C 0.3015(3) 0.8499(3) 0.1140(2) 0.0158(8) Uani 1 1 d .
C2 C 0.3833(3) 0.8177(3) 0.0749(2) 0.0164(8) Uani 1 1 d .
H2A H 0.3953 0.7432 0.0571 0.020 Uiso 1 1 calc R
C3 C 0.4427(3) 0.9097(4) 0.0665(2) 0.0223(9) Uani 1 1 d .
H3A H 0.5042 0.9111 0.0421 0.027 Uiso 1 1 calc R
C4 C 0.4023(3) 0.9993(3) 0.0999(3) 0.0222(9) Uani 1 1 d .
H4A H 0.4302 1.0743 0.1028 0.027 Uiso 1 1 calc R
C5 C 0.3154(3) 0.9636(3) 0.1294(2) 0.0162(8) Uani 1 1 d .
H5A H 0.2724 1.0094 0.1567 0.019 Uiso 1 1 calc R
C6 C 0.6006(3) 0.8743(3) 0.2314(2) 0.0118(8) Uani 1 1 d .
C7 C 0.5518(3) 0.7720(3) 0.2374(2) 0.0157(8) Uani 1 1 d .
H7A H 0.5704 0.7020 0.2160 0.019 Uiso 1 1 calc R
C8 C 0.4719(3) 0.7881(4) 0.2785(2) 0.0182(8) Uani 1 1 d .
H8A H 0.4239 0.7315 0.2906 0.022 Uiso 1 1 calc R
C9 C 0.4712(3) 0.8988(3) 0.2983(2) 0.0175(9) Uani 1 1 d .
H9A H 0.4221 0.9336 0.3266 0.021 Uiso 1 1 calc R
C10 C 0.5494(3) 0.9522(3) 0.2697(2) 0.0166(8) Uani 1 1 d .
H10A H 0.5659 1.0307 0.2750 0.020 Uiso 1 1 calc R
C11 C 0.1233(3) 0.8169(3) 0.1898(2) 0.0181(8) Uani 1 1 d .
C12 C 0.0450(3) 0.7341(4) 0.2083(3) 0.0242(9) Uani 1 1 d .
H12A H 0.0148 0.7615 0.2504 0.036 Uiso 1 1 calc R
H12B H 0.0807 0.6659 0.2241 0.036 Uiso 1 1 calc R
H12C H -0.0103 0.7224 0.1622 0.036 Uiso 1 1 calc R
C13 C 0.0646(3) 0.9204(4) 0.1596(3) 0.0239(9) Uani 1 1 d .
H13A H 0.0432 0.9576 0.2024 0.036 Uiso 1 1 calc R
H13B H 0.0030 0.9022 0.1197 0.036 Uiso 1 1 calc R
H13C H 0.1100 0.9676 0.1375 0.036 Uiso 1 1 calc R
C14 C 0.2016(3) 0.8397(3) 0.2660(2) 0.0192(9) Uani 1 1 d .
H14A H 0.1649 0.8678 0.3043 0.029 Uiso 1 1 calc R
H14B H 0.2525 0.8928 0.2569 0.029 Uiso 1 1 calc R
H14C H 0.2375 0.7728 0.2855 0.029 Uiso 1 1 calc R
C15 C 0.1168(3) 0.7547(4) 0.0184(2) 0.0207(9) Uani 1 1 d .
C16 C 0.0983(4) 0.8676(4) -0.0176(3) 0.0297(11) Uani 1 1 d .
H16A H 0.0700 0.8610 -0.0734 0.045 Uiso 1 1 calc R
H16B H 0.1642 0.9070 -0.0087 0.045 Uiso 1 1 calc R
H16C H 0.0489 0.9067 0.0062 0.045 Uiso 1 1 calc R
C17 C 0.0138(3) 0.6973(5) 0.0162(3) 0.0316(11) Uani 1 1 d .
H17A H -0.0229 0.6869 -0.0377 0.047 Uiso 1 1 calc R
H17B H -0.0290 0.7411 0.0431 0.047 Uiso 1 1 calc R
H17C H 0.0271 0.6272 0.0417 0.047 Uiso 1 1 calc R
C18 C 0.1783(4) 0.6904(4) -0.0306(3) 0.0296(11) Uani 1 1 d .
H18A H 0.1370 0.6837 -0.0836 0.044 Uiso 1 1 calc R
H18B H 0.1937 0.6186 -0.0082 0.044 Uiso 1 1 calc R
H18C H 0.2433 0.7280 -0.0314 0.044 Uiso 1 1 calc R
C19 C 0.7446(3) 0.6941(3) 0.1486(2) 0.0165(8) Uani 1 1 d .
H19A H 0.7512 0.6759 0.2016 0.020 Uiso 1 1 calc R
C20 C 0.7546(3) 0.6152(3) 0.0955(3) 0.0184(9) Uani 1 1 d .
H20A H 0.7657 0.5426 0.1121 0.022 Uiso 1 1 calc R
C21 C 0.7486(3) 0.6406(4) 0.0187(3) 0.0198(9) Uani 1 1 d .
H21A H 0.7562 0.5859 -0.0171 0.024 Uiso 1 1 calc R
C22 C 0.7315(3) 0.7469(4) -0.0057(2) 0.0217(9) Uani 1 1 d .
H22A H 0.7281 0.7649 -0.0583 0.026 Uiso 1 1 calc R
C23 C 0.7193(3) 0.8267(3) 0.0466(2) 0.0186(9) Uani 1 1 d .
H23A H 0.7071 0.8990 0.0296 0.022 Uiso 1 1 calc R
C24 C 0.7249(3) 0.8006(3) 0.1241(2) 0.0133(8) Uani 1 1 d .
C25 C 0.8272(3) 0.8233(3) 0.3268(2) 0.0170(8) Uani 1 1 d .
H25A H 0.7760 0.7685 0.3213 0.020 Uiso 1 1 calc R
C26 C 0.9117(3) 0.8227(4) 0.3901(2) 0.0204(9) Uani 1 1 d .
H26A H 0.9192 0.7658 0.4267 0.025 Uiso 1 1 calc R
C27 C 0.9840(3) 0.9041(4) 0.3996(3) 0.0247(10) Uani 1 1 d .
H27A H 1.0393 0.9049 0.4441 0.030 Uiso 1 1 calc R
C28 C 0.9767(3) 0.9856(3) 0.3445(3) 0.0212(9) Uani 1 1 d .
H28A H 1.0276 1.0407 0.3504 0.025 Uiso 1 1 calc R
C29 C 0.8935(3) 0.9848(3) 0.2806(2) 0.0162(8) Uani 1 1 d .
H29A H 0.8880 1.0397 0.2426 0.019 Uiso 1 1 calc R
C30 C 0.8186(3) 0.9042(3) 0.2721(2) 0.0133(8) Uani 1 1 d .

loop_
_atom_site_aniso_label
_atom_site_aniso_U_11
_atom_site_aniso_U_22
_atom_site_aniso_U_33
_atom_site_aniso_U_23
_atom_site_aniso_U_13
_atom_site_aniso_U_12
Fe1 0.0093(4) 0.0133(4) 0.0102(4) 0.0011(2) -0.0024(3) 0.0006(2)
P1 0.0089(5) 0.0147(5) 0.0141(5) -0.0006(4) -0.0001(4) 0.0001(3)
P2 0.0107(5) 0.0108(5) 0.0122(5) 0.0007(4) 0.0005(4) -0.0009(3)
S1 0.0184(5) 0.0100(4) 0.0162(5) 0.0032(3) -0.0004(4) -0.0017(3)
Se1 0.0205(3) 0.0178(3) 0.0299(3) 0.00121(17) 0.0036(2) 0.00175(15)
C1 0.0098(17) 0.0187(19) 0.0159(19) 0.0022(16) -0.0036(15) -0.0016(15)
C2 0.0130(18) 0.025(2) 0.0093(18) -0.0010(15) -0.0027(15) 0.0020(15)
C3 0.017(2) 0.031(2) 0.014(2) 0.0050(18) -0.0071(17) -0.0027(17)
C4 0.017(2) 0.021(2) 0.022(2) 0.0120(18) -0.0103(17) -0.0033(16)
C5 0.0118(18) 0.0192(19) 0.0158(19) 0.0030(16) -0.0010(16) 0.0041(15)
C6 0.0088(17) 0.0169(18) 0.0093(18) 0.0005(14) 0.0012(14) -0.0002(14)
C7 0.0128(18) 0.0159(19) 0.0160(19) 0.0032(15) -0.0022(16) 0.0010(14)
C8 0.0143(18) 0.028(2) 0.0101(18) 0.0065(16) -0.0022(15) 0.0012(16)
C9 0.0088(18) 0.029(2) 0.014(2) -0.0007(16) 0.0012(16) 0.0001(15)
C10 0.0140(18) 0.0194(19) 0.0130(18) -0.0035(15) -0.0042(15) 0.0035(15)
C11 0.0151(18) 0.020(2) 0.019(2) -0.0032(16) 0.0030(16) 0.0026(15)
C12 0.018(2) 0.032(2) 0.024(2) -0.0031(19) 0.0083(18) -0.0027(17)
C13 0.019(2) 0.025(2) 0.028(2) 0.0000(19) 0.0053(18) 0.0086(18)
C14 0.0171(19) 0.025(2) 0.017(2) -0.0055(17) 0.0085(17) -0.0005(16)
C15 0.0148(19) 0.028(2) 0.016(2) -0.0032(17) -0.0042(16) -0.0028(16)
C16 0.034(3) 0.037(3) 0.015(2) 0.0051(19) -0.002(2) 0.006(2)
C17 0.018(2) 0.053(3) 0.022(2) -0.008(2) 0.0001(19) -0.012(2)
C18 0.021(2) 0.047(3) 0.019(2) -0.015(2) -0.0009(18) 0.002(2)
C19 0.0146(18) 0.020(2) 0.0140(18) 0.0019(16) 0.0021(15) 0.0010(15)
C20 0.018(2) 0.017(2) 0.020(2) -0.0002(16) 0.0041(18) 0.0015(15)
C21 0.0158(19) 0.023(2) 0.020(2) -0.0075(17) 0.0016(17) -0.0001(16)
C22 0.023(2) 0.029(2) 0.0119(19) -0.0008(17) -0.0008(17) -0.0010(17)
C23 0.0146(18) 0.021(2) 0.018(2) 0.0021(16) 0.0002(16) 0.0000(15)
C24 0.0105(16) 0.0161(18) 0.0129(18) -0.0042(15) 0.0020(15) -0.0006(14)
C25 0.0112(17) 0.020(2) 0.018(2) -0.0003(16) 0.0009(16) -0.0031(15)
C26 0.020(2) 0.030(2) 0.0110(18) 0.0031(17) 0.0029(17) 0.0028(17)
C27 0.014(2) 0.031(2) 0.023(2) -0.0048(19) -0.0092(18) 0.0019(17)
C28 0.0104(18) 0.023(2) 0.030(2) -0.0078(18) 0.0030(17) -0.0036(16)
C29 0.0118(18) 0.0188(19) 0.019(2) -0.0020(16) 0.0051(16) 0.0021(15)
C30 0.0101(18) 0.0151(18) 0.0139(19) -0.0039(15) 0.0008(15) 0.0012(14)

loop_
_atom_type_symbol
_atom_type_description
_atom_type_scat_dispersion_real
_atom_type_scat_dispersion_imag
_atom_type_scat_source
C C 0.0181 0.0091 'International Tables Vol C Tables 4.2.6.8 and 6.1.1.4'
H H 0.0000 0.0000 'International Tables Vol C Tables 4.2.6.8 and 6.1.1.4'
P P 0.2955 0.4335 'International Tables Vol C Tables 4.2.6.8 and 6.1.1.4'
S S 0.3331 0.5567 'International Tables Vol C Tables 4.2.6.8 and 6.1.1.4'
Fe Fe -1.1336 3.1974 'International Tables Vol C Tables 4.2.6.8 and 6.1.1.4'
Se Se -0.7943 1.1372 'International Tables Vol C Tables 4.2.6.8 and 6.1.1.4'

loop_
_geom_angle_atom_site_label_1
_geom_angle_atom_site_label_2
_geom_angle_atom_site_label_3
_geom_angle
C6 Fe1 C10 41.26(15)
C6 Fe1 C2 124.15(16)
C10 Fe1 C2 161.74(17)
C6 Fe1 C7 41.41(15)
C10 Fe1 C7 69.09(15)
C2 Fe1 C7 107.04(16)
C6 Fe1 C3 104.81(17)
C10 Fe1 C3 124.31(18)
C2 Fe1 C3 40.51(17)
C7 Fe1 C3 118.19(18)
C6 Fe1 C4 116.75(16)
C10 Fe1 C4 105.97(17)
C2 Fe1 C4 68.68(17)
C7 Fe1 C4 152.20(17)
C3 Fe1 C4 40.67(19)
C6 Fe1 C5 152.34(16)
C10 Fe1 C5 118.85(16)
C2 Fe1 C5 69.30(16)
C7 Fe1 C5 165.47(16)
C3 Fe1 C5 68.78(17)
C4 Fe1 C5 40.94(17)
C6 Fe1 C9 68.71(16)
C10 Fe1 C9 40.38(17)
C2 Fe1 C9 156.37(17)
C7 Fe1 C9 68.37(17)
C3 Fe1 C9 162.56(18)
C4 Fe1 C9 126.42(18)
C5 Fe1 C9 109.01(17)
C6 Fe1 C8 69.03(16)
C10 Fe1 C8 68.51(17)
C2 Fe1 C8 120.93(17)
C7 Fe1 C8 40.63(16)
C3 Fe1 C8 154.04(19)
C4 Fe1 C8 164.90(19)
C5 Fe1 C8 128.22(17)
C9 Fe1 C8 40.53(17)
C6 Fe1 C1 163.78(17)
C10 Fe1 C1 154.46(17)
C2 Fe1 C1 41.74(16)
C7 Fe1 C1 127.00(16)
C3 Fe1 C1 69.16(17)
C4 Fe1 C1 69.12(16)
C5 Fe1 C1 41.09(16)
C9 Fe1 C1 121.33(17)
C8 Fe1 C1 109.43(16)
C1 P1 C11 108.40(19)
C1 P1 C15 103.11(19)
C11 P1 C15 111.94(19)
C1 P1 Se1 111.36(13)
C11 P1 Se1 110.56(14)
C15 P1 Se1 111.24(14)
C6 P2 C24 107.53(18)
C6 P2 C30 103.03(19)
C24 P2 C30 107.42(17)
C6 P2 S1 112.94(13)
C24 P2 S1 113.09(14)
C30 P2 S1 112.17(13)
C5 C1 C2 106.3(3)
C5 C1 P1 131.9(3)
C2 C1 P1 120.9(3)
C5 C1 Fe1 69.0(2)
C2 C1 Fe1 68.3(2)
P1 C1 Fe1 135.1(2)
C3 C2 C1 108.3(4)
C3 C2 Fe1 69.8(2)
C1 C2 Fe1 70.0(2)
C2 C3 C4 108.8(4)
C2 C3 Fe1 69.7(2)
C4 C3 Fe1 69.7(3)
C3 C4 C5 108.4(4)
C3 C4 Fe1 69.6(2)
C5 C4 Fe1 69.8(2)
C4 C5 C1 108.2(4)
C4 C5 Fe1 69.2(2)
C1 C5 Fe1 69.9(2)
C10 C6 C7 107.2(3)
C10 C6 P2 122.1(3)
C7 C6 P2 130.6(3)
C10 C6 Fe1 69.6(2)
C7 C6 Fe1 69.7(2)
P2 C6 Fe1 127.6(2)
C8 C7 C6 107.9(4)
C8 C7 Fe1 70.1(2)
C6 C7 Fe1 68.9(2)
C9 C8 C7 108.0(4)
C9 C8 Fe1 69.7(2)
C7 C8 Fe1 69.3(2)
C10 C9 C8 108.7(4)
C10 C9 Fe1 69.3(2)
C8 C9 Fe1 69.8(2)
C9 C10 C6 108.1(4)
C9 C10 Fe1 70.3(2)
C6 C10 Fe1 69.1(2)
C14 C11 C13 110.1(3)
C14 C11 C12 106.8(3)
C13 C11 C12 108.7(4)
C14 C11 P1 107.3(3)
C13 C11 P1 113.1(3)
C12 C11 P1 110.5(3)
C18 C15 C17 108.7(4)
C18 C15 C16 107.1(4)
C17 C15 C16 110.8(4)
C18 C15 P1 107.5(3)
C17 C15 P1 110.2(3)
C16 C15 P1 112.3(3)
C20 C19 C24 119.8(4)
C21 C20 C19 120.9(4)
C20 C21 C22 119.5(4)
C23 C22 C21 120.2(4)
C22 C23 C24 120.0(4)
C23 C24 C19 119.4(4)
C23 C24 P2 117.7(3)
C19 C24 P2 122.8(3)
C30 C25 C26 119.7(4)
C27 C26 C25 120.2(4)
C26 C27 C28 120.6(4)
C29 C28 C27 119.0(4)
C28 C29 C30 120.5(4)
C25 C30 C29 119.9(4)
C25 C30 P2 121.0(3)
C29 C30 P2 119.1(3)

loop_
_geom_bond_atom_site_label_1
_geom_bond_atom_site_label_2
_geom_bond_distance
Fe1 C6 2.030(4)
Fe1 C10 2.037(4)
Fe1 C2 2.039(4)
Fe1 C7 2.040(4)
Fe1 C3 2.041(5)
Fe1 C4 2.042(4)
Fe1 C5 2.049(4)
Fe1 C9 2.050(4)
Fe1 C8 2.051(4)
Fe1 C1 2.062(4)
P1 C1 1.809(4)
P1 C11 1.869(4)
P1 C15 1.892(4)
P1 Se1 2.1167(11)
P2 C6 1.797(4)
P2 C24 1.822(4)
P2 C30 1.825(4)
P2 S1 1.9687(13)
C1 C5 1.443(6)
C1 C2 1.461(6)
C2 C3 1.413(6)
C3 C4 1.419(7)
C4 C5 1.431(6)
C6 C10 1.433(6)
C6 C7 1.439(5)
C7 C8 1.421(6)
C8 C9 1.421(6)
C9 C10 1.411(6)
C11 C14 1.536(6)
C11 C13 1.536(6)
C11 C12 1.544(6)
C15 C18 1.536(6)
C15 C17 1.529(6)
C15 C16 1.538(6)
C19 C20 1.384(6)
C19 C24 1.399(6)
C20 C21 1.382(6)
C21 C22 1.393(6)
C22 C23 1.390(6)
C23 C24 1.397(6)
C25 C30 1.383(6)
C25 C26 1.398(6)
C26 C27 1.376(6)
C27 C28 1.395(7)
C28 C29 1.393(6)
C29 C30 1.393(6)
